data_4312953
loop_
_publ_author_name
'Li-Yi Zhang'
'Lin-Xi Shi'
'Zhong-Ning Chen'

_publ_contact_author
;
Zhong-Ning Chen
Fujian Institute of Research on the Structure of Matter, 
Chinese Academy of Sciences, Fuzhou, Fujian 350002, China.
;
_publ_contact_author_email '  czn@ms.fjirsm.ac.cn '
_publ_section_title
;
 Syntheses, Structures, and Electronic Interactions of
 Dicyanamide/Tricyanomethanide-Bridged Binuclear Organometallic Complexes
;
_journal_name_full 'Inorganic Chemistry'
_journal_page_first 633
_journal_page_last 640
_journal_paper_doi 10.1021/ic025879t
_journal_volume 42
_journal_year 2003
_chemical_formula_sum 'C67 H68 Cl2 F6 Fe2 N3 O2 P4 Sb'
_chemical_formula_weight 1489.47
_chemical_name_systematic
; 
 ? 
;
_space_group_IT_number 14
_symmetry_cell_setting monoclinic
_symmetry_space_group_name_Hall '-P 2ybc'
_symmetry_space_group_name_H-M 'P 1 21/c 1'
_atom_sites_solution_hydrogens geom
_atom_sites_solution_primary direct
_atom_sites_solution_secondary difmap
_audit_creation_method SHELXL-97
_cell_angle_alpha 90.00
_cell_angle_beta 102.1370(10)
_cell_angle_gamma 90.00
_cell_formula_units_Z 4
_cell_length_a 13.2975(2)
_cell_length_b 18.5124(4)
_cell_length_c 29.1127(4)
_cell_measurement_reflns_used 4238
_cell_measurement_temperature 293(2)
_cell_measurement_theta_max 22.00
_cell_measurement_theta_min 1.31
_cell_volume 7006.4(2)
_computing_cell_refinement 'Siemens SMART & SAINT'
_computing_data_collection 'Siemens SMART'
_computing_data_reduction 'Siemens XPREP'
_computing_molecular_graphics 'Bruker SHELXTL'
_computing_publication_material 'Bruker SHELXTL'
_computing_structure_refinement 'Siemens SHELXTL'
_computing_structure_solution 'Siemens SHELXTL'
_diffrn_ambient_temperature 293(2)
_diffrn_measured_fraction_theta_full 1.000
_diffrn_measured_fraction_theta_max 1.000
_diffrn_measurement_device_type 'Siemens SMART CCD'
_diffrn_measurement_method 'phi and omega scans'
_diffrn_radiation_monochromator graphite
_diffrn_radiation_source 'fine-focus sealed tube'
_diffrn_radiation_type MoK\a
_diffrn_radiation_wavelength 0.71073
_diffrn_reflns_av_R_equivalents 0.0900
_diffrn_reflns_av_sigmaI/netI 0.1071
_diffrn_reflns_limit_h_max 14
_diffrn_reflns_limit_h_min -10
_diffrn_reflns_limit_k_max 17
_diffrn_reflns_limit_k_min -19
_diffrn_reflns_limit_l_max 26
_diffrn_reflns_limit_l_min -30
_diffrn_reflns_number 20208
_diffrn_reflns_theta_full 22.00
_diffrn_reflns_theta_max 22.00
_diffrn_reflns_theta_min 1.31
_diffrn_standards_decay_% none
_diffrn_standards_interval_count none
_diffrn_standards_interval_time none
_diffrn_standards_number none
_exptl_absorpt_coefficient_mu 1.019
_exptl_absorpt_correction_T_max 1.0000
_exptl_absorpt_correction_T_min .7802
_exptl_absorpt_correction_type empirical
_exptl_absorpt_process_details 'SADABS (Sheldrick, 1996)'
_exptl_crystal_colour red
_exptl_crystal_density_diffrn 1.412
_exptl_crystal_density_method 'not measured'
_exptl_crystal_description block
_exptl_crystal_F_000 3032
_exptl_crystal_size_max .40
_exptl_crystal_size_mid .30
_exptl_crystal_size_min .30
_refine_diff_density_max 1.163
_refine_diff_density_min -0.595
_refine_diff_density_rms 0.128
_refine_ls_extinction_method none
_refine_ls_goodness_of_fit_ref 1.133
_refine_ls_hydrogen_treatment mixed
_refine_ls_matrix_type full
_refine_ls_number_parameters 784
_refine_ls_number_reflns 8585
_refine_ls_number_restraints 4
_refine_ls_restrained_S_all 1.133
_refine_ls_R_factor_all 0.1839
_refine_ls_R_factor_gt 0.0946
_refine_ls_shift/su_max 0.002
_refine_ls_shift/su_mean 0.000
_refine_ls_structure_factor_coef Fsqd
_refine_ls_weighting_details 'calc w=1/[\s^2^(Fo^2^)+(0.1115P)^2^+44.8457P] where P=(Fo^2^+2Fc^2^)/3'
_refine_ls_weighting_scheme calc
_refine_ls_wR_factor_gt 0.2200
_refine_ls_wR_factor_ref 0.2908
_reflns_number_gt 4601
_reflns_number_total 8585
_reflns_threshold_expression >2sigma(I)
_cod_data_source_file ic025879t-6_s1_2.cif
_cod_data_source_block 2(Compound5SbF6)
_cod_depositor_comments
;
The following automatic conversions were performed:

'_symmetry_cell_setting' value 'Monoclinic' changed to 'monoclinic'
according to the built-in table from CIF Core dictionary named
'cif_core.dic' version 2.4.1 from 2010-06-29.

Automatic conversion script
Id: cif_fix_values 1646 2011-03-28 12:23:43Z adriana 
;
_cod_database_code 4312953

loop_
_symmetry_equiv_pos_as_xyz
'x, y, z'
'-x, y+1/2, -z+1/2'
'-x, -y, -z'
'x, -y-1/2, z-1/2'

loop_
_atom_site_label
_atom_site_type_symbol
_atom_site_fract_x
_atom_site_fract_y
_atom_site_fract_z
_atom_site_U_iso_or_equiv
_atom_site_adp_type
_atom_site_occupancy
_atom_site_symmetry_multiplicity
_atom_site_calc_flag
_atom_site_refinement_flags
_atom_site_disorder_assembly
_atom_site_disorder_group
Sb1 Sb 0.76225(9) 0.91669(9) 0.23675(5) 0.0972(6) Uani 1 1 d . . .
Fe1 Fe -0.36945(14) 0.83467(11) 0.03267(7) 0.0509(6) Uani 1 1 d . . .
Fe2 Fe 0.17930(14) 0.81793(11) 0.21583(7) 0.0496(6) Uani 1 1 d . . .
P1 P -0.3116(3) 0.8506(2) -0.03273(12) 0.0516(10) Uani 1 1 d . . .
P2 P -0.3454(3) 0.7190(2) 0.02408(13) 0.0573(11) Uani 1 1 d . . .
P3 P 0.2570(3) 0.7905(2) 0.15826(13) 0.0505(10) Uani 1 1 d . . .
P4 P 0.2702(2) 0.9190(2) 0.22382(13) 0.0480(10) Uani 1 1 d . . .
N3 N -0.0701(10) 0.9091(7) 0.1094(5) 0.074(4) Uani 1 1 d . . .
N1 N -0.2294(9) 0.8538(6) 0.0660(4) 0.055(3) Uani 1 1 d . . .
N2 N 0.0697(9) 0.8599(6) 0.1685(4) 0.054(3) Uani 1 1 d . . .
F1 F 0.7728(14) 0.9783(11) 0.1886(6) 0.235(9) Uani 1 1 d . . .
F2 F 0.7951(13) 0.8402(10) 0.2011(6) 0.215(8) Uani 1 1 d . . .
F3 F 0.7497(13) 0.8563(10) 0.2817(6) 0.212(8) Uani 1 1 d . . .
F4 F 0.6246(8) 0.9056(9) 0.2098(5) 0.171(6) Uani 1 1 d . . .
F5 F 0.8997(9) 0.9294(9) 0.2629(6) 0.188(7) Uani 1 1 d . . .
F6 F 0.7306(12) 0.9880(11) 0.2721(7) 0.251(11) Uani 1 1 d . . .
O1 O -0.024(2) 0.3914(10) 0.1032(8) 0.219(10) Uani 1 1 d D . .
O2 O 0.191(3) 0.4886(18) 0.0885(12) 0.33(2) Uani 1 1 d D . .
C5 C -0.2280(11) 0.7706(8) -0.0371(5) 0.068(5) Uani 1 1 d . . .
H1B H -0.2153 0.7674 -0.0687 0.082 Uiso 1 1 calc R . .
H1C H -0.1624 0.7762 -0.0154 0.082 Uiso 1 1 calc R . .
C01 C -0.8354(7) 0.857(2) -0.1187(10) 0.35(3) Uani 1 1 d D . .
H01A H -0.8438 0.8437 -0.1515 0.416 Uiso 1 1 calc R . .
H01B H -0.8409 0.9094 -0.1179 0.416 Uiso 1 1 calc R . .
C6 C -0.2804(11) 0.7015(8) -0.0256(5) 0.066(4) Uani 1 1 d . . .
H2A H -0.2296 0.6635 -0.0170 0.079 Uiso 1 1 calc R . .
H2B H -0.3305 0.6857 -0.0529 0.079 Uiso 1 1 calc R . .
C02 C 0.078(2) 0.420(3) 0.1128(12) 0.36(4) Uani 1 1 d D . .
C03 C 0.141(3) 0.4773(14) 0.0409(9) 0.207(18) Uani 1 1 d D . .
C3 C 0.3044(10) 0.8750(7) 0.1371(5) 0.051(4) Uani 1 1 d . . .
H3A H 0.3577 0.8640 0.1200 0.061 Uiso 1 1 calc R . .
H3B H 0.2485 0.8988 0.1157 0.061 Uiso 1 1 calc R . .
C4 C 0.3476(10) 0.9259(8) 0.1777(5) 0.060(4) Uani 1 1 d . . .
H4A H 0.3459 0.9752 0.1662 0.072 Uiso 1 1 calc R . .
H4B H 0.4186 0.9134 0.1909 0.072 Uiso 1 1 calc R . .
C1 C -0.1529(12) 0.8756(8) 0.0881(5) 0.050(4) Uani 1 1 d . . .
C2 C 0.0006(12) 0.8791(8) 0.1413(5) 0.050(4) Uani 1 1 d . . .
C11 C -0.2297(10) 0.9274(9) -0.0349(5) 0.058(4) Uani 1 1 d . . .
C12 C -0.1639(12) 0.9293(9) -0.0682(6) 0.077(5) Uani 1 1 d . . .
H12A H -0.1619 0.8905 -0.0883 0.093 Uiso 1 1 calc R . .
C13 C -0.1032(12) 0.9902(12) -0.0700(8) 0.095(6) Uani 1 1 d . . .
H13A H -0.0606 0.9910 -0.0916 0.114 Uiso 1 1 calc R . .
C14 C -0.1035(16) 1.0476(12) -0.0421(8) 0.102(7) Uani 1 1 d . . .
H14A H -0.0596 1.0864 -0.0432 0.122 Uiso 1 1 calc R . .
C15 C -0.1707(16) 1.0481(11) -0.0114(6) 0.096(6) Uani 1 1 d . . .
H15A H -0.1758 1.0889 0.0067 0.116 Uiso 1 1 calc R . .
C16 C -0.2294(13) 0.9882(10) -0.0079(6) 0.084(5) Uani 1 1 d . . .
H16A H -0.2714 0.9888 0.0139 0.101 Uiso 1 1 calc R . .
C21 C -0.3960(11) 0.8588(9) -0.0903(5) 0.055(4) Uani 1 1 d . . .
C22 C -0.4105(13) 0.8041(10) -0.1236(7) 0.087(5) Uani 1 1 d . . .
H22A H -0.3783 0.7597 -0.1164 0.104 Uiso 1 1 calc R . .
C23 C -0.4757(15) 0.8160(13) -0.1696(6) 0.101(7) Uani 1 1 d . . .
H23A H -0.4821 0.7799 -0.1922 0.122 Uiso 1 1 calc R . .
C24 C -0.5271(14) 0.8787(13) -0.1800(7) 0.095(6) Uani 1 1 d . . .
H24A H -0.5709 0.8858 -0.2090 0.114 Uiso 1 1 calc R . .
C25 C -0.5126(12) 0.9319(10) -0.1462(6) 0.077(5) Uani 1 1 d . . .
H25A H -0.5462 0.9759 -0.1529 0.092 Uiso 1 1 calc R . .
C26 C -0.4494(10) 0.9215(10) -0.1026(5) 0.064(4) Uani 1 1 d . . .
H26A H -0.4430 0.9587 -0.0806 0.077 Uiso 1 1 calc R . .
C31 C -0.4626(12) 0.6646(9) 0.0117(6) 0.070(4) Uani 1 1 d . . .
C32 C -0.4955(13) 0.6239(10) 0.0457(7) 0.092(6) Uani 1 1 d . . .
H32A H -0.4542 0.6206 0.0757 0.110 Uiso 1 1 calc R . .
C33 C -0.5880(15) 0.5883(11) 0.0359(10) 0.120(8) Uani 1 1 d . . .
H33A H -0.6051 0.5582 0.0587 0.144 Uiso 1 1 calc R . .
C34 C -0.6550(17) 0.5955(13) -0.0054(11) 0.119(8) Uani 1 1 d . . .
H34A H -0.7195 0.5740 -0.0105 0.143 Uiso 1 1 calc R . .
C35 C -0.6255(16) 0.6352(14) -0.0398(9) 0.119(8) Uani 1 1 d . . .
H35A H -0.6693 0.6384 -0.0691 0.143 Uiso 1 1 calc R . .
C36 C -0.5300(14) 0.6718(10) -0.0319(6) 0.086(5) Uani 1 1 d . . .
H36A H -0.5123 0.7002 -0.0553 0.103 Uiso 1 1 calc R . .
C41 C -0.2660(11) 0.6688(9) 0.0734(6) 0.067(4) Uani 1 1 d . . .
C42 C -0.2326(12) 0.5990(9) 0.0675(6) 0.080(5) Uani 1 1 d . . .
H42A H -0.2491 0.5770 0.0382 0.096 Uiso 1 1 calc R . .
C43 C -0.1744(15) 0.5621(10) 0.1055(10) 0.108(7) Uani 1 1 d . . .
H43A H -0.1553 0.5145 0.1017 0.130 Uiso 1 1 calc R . .
C44 C -0.1454(14) 0.5940(14) 0.1475(8) 0.096(7) Uani 1 1 d . . .
H44A H -0.1022 0.5702 0.1721 0.115 Uiso 1 1 calc R . .
C45 C -0.1798(13) 0.6614(12) 0.1538(6) 0.087(5) Uani 1 1 d . . .
H45A H -0.1633 0.6822 0.1835 0.104 Uiso 1 1 calc R . .
C46 C -0.2387(11) 0.7001(10) 0.1172(6) 0.074(5) Uani 1 1 d . . .
H46A H -0.2598 0.7468 0.1221 0.089 Uiso 1 1 calc R . .
C51 C 0.3689(11) 0.7300(8) 0.1704(5) 0.053(4) Uani 1 1 d . . .
C52 C 0.3513(14) 0.6560(9) 0.1698(6) 0.083(5) Uani 1 1 d . . .
H52A H 0.2848 0.6377 0.1611 0.100 Uiso 1 1 calc R . .
C53 C 0.436(2) 0.6095(11) 0.1826(7) 0.100(6) Uani 1 1 d . . .
H53A H 0.4238 0.5601 0.1840 0.120 Uiso 1 1 calc R . .
C54 C 0.5357(19) 0.6344(13) 0.1932(7) 0.103(7) Uani 1 1 d . . .
H54A H 0.5910 0.6026 0.1994 0.123 Uiso 1 1 calc R . .
C55 C 0.5503(14) 0.7060(13) 0.1942(6) 0.093(6) Uani 1 1 d . . .
H55A H 0.6169 0.7241 0.2025 0.112 Uiso 1 1 calc R . .
C56 C 0.4676(12) 0.7543(9) 0.1830(5) 0.068(4) Uani 1 1 d . . .
H56A H 0.4803 0.8037 0.1841 0.081 Uiso 1 1 calc R . .
C61 C 0.1795(10) 0.7512(8) 0.1042(5) 0.058(4) Uani 1 1 d . . .
C62 C 0.2160(13) 0.7507(11) 0.0627(6) 0.096(6) Uani 1 1 d . . .
H62A H 0.2819 0.7681 0.0633 0.115 Uiso 1 1 calc R . .
C63 C 0.1587(16) 0.7254(11) 0.0210(7) 0.106(7) Uani 1 1 d . . .
H63A H 0.1844 0.7259 -0.0064 0.127 Uiso 1 1 calc R . .
C64 C 0.0617(16) 0.6992(12) 0.0210(7) 0.105(7) Uani 1 1 d . . .
H64A H 0.0211 0.6827 -0.0070 0.126 Uiso 1 1 calc R . .
C65 C 0.0235(14) 0.6968(11) 0.0611(8) 0.105(7) Uani 1 1 d . . .
H65A H -0.0412 0.6774 0.0606 0.126 Uiso 1 1 calc R . .
C66 C 0.0835(13) 0.7239(9) 0.1025(6) 0.079(5) Uani 1 1 d . . .
H66A H 0.0574 0.7234 0.1297 0.095 Uiso 1 1 calc R . .
C71 C 0.3646(10) 0.9280(8) 0.2797(5) 0.057(4) Uani 1 1 d . . .
C72 C 0.4605(11) 0.8947(8) 0.2865(6) 0.069(4) Uani 1 1 d . . .
H72A H 0.4814 0.8704 0.2622 0.083 Uiso 1 1 calc R . .
C73 C 0.5243(13) 0.8989(9) 0.3312(7) 0.084(5) Uani 1 1 d . . .
H73A H 0.5887 0.8772 0.3361 0.101 Uiso 1 1 calc R . .
C74 C 0.4964(15) 0.9335(10) 0.3678(6) 0.085(5) Uani 1 1 d . . .
H74A H 0.5404 0.9344 0.3972 0.102 Uiso 1 1 calc R . .
C75 C 0.4022(14) 0.9671(9) 0.3607(6) 0.077(5) Uani 1 1 d . . .
H75A H 0.3822 0.9915 0.3853 0.092 Uiso 1 1 calc R . .
C76 C 0.3369(11) 0.9647(7) 0.3167(5) 0.058(4) Uani 1 1 d . . .
H76A H 0.2736 0.9880 0.3120 0.070 Uiso 1 1 calc R . .
C81 C 0.2019(10) 1.0052(8) 0.2191(5) 0.050(4) Uani 1 1 d . . .
C82 C 0.2498(12) 1.0692(9) 0.2112(6) 0.072(5) Uani 1 1 d . . .
H82A H 0.3168 1.0678 0.2065 0.086 Uiso 1 1 calc R . .
C83 C 0.2002(16) 1.1346(9) 0.2101(6) 0.087(5) Uani 1 1 d . . .
H83A H 0.2340 1.1772 0.2058 0.105 Uiso 1 1 calc R . .
C84 C 0.1006(18) 1.1360(13) 0.2156(6) 0.099(7) Uani 1 1 d . . .
H84A H 0.0652 1.1797 0.2128 0.119 Uiso 1 1 calc R . .
C85 C 0.0525(14) 1.0749(12) 0.2249(6) 0.084(5) Uani 1 1 d . . .
H85A H -0.0142 1.0774 0.2300 0.101 Uiso 1 1 calc R . .
C86 C 0.1020(12) 1.0082(9) 0.2269(5) 0.069(4) Uani 1 1 d . . .
H86A H 0.0689 0.9663 0.2333 0.083 Uiso 1 1 calc R . .
C91 C -0.5307(12) 0.8329(11) 0.0211(7) 0.077(5) Uani 1 1 d . . .
H91A H -0.5774 0.8040 -0.0024 0.093 Uiso 1 1 calc R . .
C92 C -0.4896(12) 0.8134(10) 0.0668(7) 0.078(5) Uani 1 1 d . . .
H92A H -0.5015 0.7672 0.0813 0.094 Uiso 1 1 calc R . .
C93 C -0.4290(12) 0.8701(11) 0.0897(6) 0.073(5) Uani 1 1 d . . .
H93A H -0.3925 0.8704 0.1227 0.087 Uiso 1 1 calc R . .
C94 C -0.4307(12) 0.9269(9) 0.0572(7) 0.074(5) Uani 1 1 d . . .
H94A H -0.3978 0.9743 0.0633 0.089 Uiso 1 1 calc R . .
C95 C -0.4949(12) 0.9027(11) 0.0149(6) 0.074(5) Uani 1 1 d . . .
H95A H -0.5126 0.9308 -0.0142 0.089 Uiso 1 1 calc R . .
C96 C 0.107(2) 0.7259(13) 0.2347(6) 0.097(7) Uani 1 1 d . . .
H96A H 0.0651 0.6914 0.2135 0.116 Uiso 1 1 calc R . .
C97 C 0.214(2) 0.7231(14) 0.2516(10) 0.105(8) Uani 1 1 d . . .
H97A H 0.2610 0.6854 0.2453 0.126 Uiso 1 1 calc R . .
C98 C 0.237(2) 0.7781(19) 0.2829(8) 0.117(10) Uani 1 1 d . . .
H98A H 0.3054 0.7885 0.3018 0.140 Uiso 1 1 calc R . .
C99 C 0.155(3) 0.8151(11) 0.2840(9) 0.108(9) Uani 1 1 d . . .
H99A H 0.1531 0.8578 0.3037 0.129 Uiso 1 1 calc R . .
C100 C 0.0728(16) 0.7862(19) 0.2560(11) 0.113(10) Uani 1 1 d . . .
H10A H 0.0014 0.8027 0.2520 0.136 Uiso 1 1 calc R . .
Cl1 Cl -0.7069(7) 0.8352(9) -0.0910(4) 0.320(8) Uani 1 1 d D . .
Cl2 Cl -0.9431(7) 0.8218(8) -0.0989(4) 0.255(5) Uani 1 1 d D . .

loop_
_atom_site_aniso_label
_atom_site_aniso_U_11
_atom_site_aniso_U_22
_atom_site_aniso_U_33
_atom_site_aniso_U_23
_atom_site_aniso_U_13
_atom_site_aniso_U_12
Sb1 0.0645(8) 0.1397(14) 0.0908(10) -0.0035(9) 0.0238(7) 0.0025(8)
Fe1 0.0452(12) 0.0626(14) 0.0460(12) 0.0028(11) 0.0120(9) 0.0035(10)
Fe2 0.0412(11) 0.0564(14) 0.0534(13) 0.0034(11) 0.0150(9) -0.0016(10)
P1 0.051(2) 0.061(3) 0.044(2) 0.005(2) 0.0125(17) 0.0041(19)
P2 0.060(2) 0.060(3) 0.053(2) 0.002(2) 0.0151(19) 0.002(2)
P3 0.045(2) 0.058(3) 0.051(2) -0.002(2) 0.0152(17) 0.0027(18)
P4 0.041(2) 0.052(2) 0.054(2) 0.0000(19) 0.0163(17) 0.0025(18)
N3 0.057(8) 0.073(10) 0.084(10) 0.025(8) -0.004(8) -0.017(7)
N1 0.037(7) 0.063(8) 0.065(8) 0.016(7) 0.007(6) 0.004(6)
N2 0.042(7) 0.066(9) 0.057(8) -0.006(7) 0.018(6) -0.004(6)
F1 0.207(16) 0.31(2) 0.195(16) 0.132(16) 0.070(13) -0.014(16)
F2 0.208(16) 0.237(19) 0.212(17) -0.102(15) 0.070(13) 0.030(13)
F3 0.202(16) 0.246(19) 0.181(15) 0.093(14) 0.026(12) -0.002(14)
F4 0.076(7) 0.277(18) 0.154(12) -0.005(11) 0.008(7) -0.022(9)
F5 0.080(8) 0.273(19) 0.208(15) -0.037(13) 0.020(9) -0.005(10)
F6 0.154(14) 0.29(2) 0.31(2) -0.181(19) 0.036(14) 0.028(13)
O1 0.28(3) 0.150(17) 0.21(2) -0.064(15) 0.02(2) 0.083(18)
O2 0.32(4) 0.28(3) 0.31(4) -0.04(3) -0.11(3) -0.06(3)
C5 0.071(10) 0.081(12) 0.063(10) 0.001(9) 0.035(8) 0.030(9)
C01 0.25(5) 0.59(9) 0.15(3) -0.01(5) -0.07(3) 0.04(6)
C6 0.074(11) 0.064(11) 0.065(10) 0.005(8) 0.025(8) 0.010(9)
C02 0.18(4) 0.77(13) 0.12(3) 0.06(5) -0.04(3) -0.02(6)
C03 0.37(5) 0.100(19) 0.24(3) -0.05(2) 0.25(4) -0.04(3)
C3 0.048(8) 0.057(10) 0.051(9) 0.004(8) 0.020(7) 0.004(7)
C4 0.059(9) 0.056(10) 0.072(10) 0.008(8) 0.027(8) -0.009(8)
C1 0.045(9) 0.058(10) 0.051(9) 0.015(8) 0.020(8) 0.007(8)
C2 0.045(9) 0.051(10) 0.058(10) -0.005(8) 0.017(8) -0.006(8)
C11 0.040(8) 0.068(11) 0.061(10) 0.013(9) -0.001(7) -0.008(8)
C12 0.066(10) 0.077(13) 0.096(13) 0.005(10) 0.033(10) -0.011(10)
C13 0.061(11) 0.105(17) 0.121(17) 0.040(14) 0.026(11) -0.026(12)
C14 0.098(16) 0.094(17) 0.090(16) 0.020(13) -0.030(13) -0.051(13)
C15 0.129(17) 0.093(15) 0.062(12) -0.005(11) 0.009(12) -0.046(14)
C16 0.101(14) 0.082(14) 0.075(12) -0.003(11) 0.028(10) -0.038(11)
C21 0.055(9) 0.053(10) 0.061(10) 0.001(9) 0.020(8) -0.010(8)
C22 0.094(13) 0.072(13) 0.093(14) 0.019(12) 0.018(11) 0.009(10)
C23 0.112(16) 0.126(19) 0.057(12) 0.014(12) -0.004(11) -0.029(14)
C24 0.090(14) 0.103(17) 0.078(14) 0.034(14) -0.017(11) -0.009(13)
C25 0.069(11) 0.085(14) 0.073(12) 0.025(11) 0.007(10) -0.017(10)
C26 0.044(9) 0.102(14) 0.045(10) -0.002(9) 0.006(7) -0.003(9)
C31 0.067(10) 0.061(11) 0.081(12) -0.010(10) 0.012(10) -0.011(9)
C32 0.064(12) 0.095(14) 0.113(16) 0.025(12) 0.013(11) -0.005(11)
C33 0.070(13) 0.110(17) 0.18(2) 0.046(16) 0.026(15) -0.031(12)
C34 0.077(15) 0.113(19) 0.16(2) -0.026(17) -0.004(16) -0.039(13)
C35 0.079(15) 0.16(2) 0.116(19) -0.027(17) 0.007(13) -0.018(15)
C36 0.094(14) 0.088(14) 0.076(13) -0.010(11) 0.021(11) -0.013(11)
C41 0.050(9) 0.074(12) 0.073(12) 0.033(10) 0.009(8) 0.023(8)
C42 0.071(11) 0.070(13) 0.099(14) 0.034(11) 0.019(10) 0.018(10)
C43 0.101(15) 0.048(12) 0.17(2) 0.058(15) 0.016(16) 0.020(11)
C44 0.075(13) 0.12(2) 0.085(15) 0.045(15) 0.006(11) 0.010(13)
C45 0.076(12) 0.114(17) 0.071(13) 0.019(13) 0.016(10) -0.005(12)
C46 0.059(10) 0.099(14) 0.062(11) 0.040(11) 0.005(9) -0.012(9)
C51 0.063(10) 0.044(10) 0.051(9) -0.001(7) 0.012(7) 0.003(8)
C52 0.085(13) 0.060(12) 0.103(14) -0.008(10) 0.016(10) 0.018(10)
C53 0.130(19) 0.075(15) 0.099(15) -0.006(12) 0.035(14) 0.010(14)
C54 0.13(2) 0.084(17) 0.092(15) 0.007(13) 0.013(13) 0.061(15)
C55 0.077(13) 0.118(18) 0.078(13) 0.009(12) 0.006(10) 0.043(13)
C56 0.063(11) 0.073(11) 0.066(10) -0.016(9) 0.011(8) 0.013(9)
C61 0.045(9) 0.074(11) 0.053(10) -0.014(8) 0.007(7) -0.002(8)
C62 0.068(11) 0.141(18) 0.083(14) -0.021(13) 0.025(11) 0.000(11)
C63 0.103(16) 0.137(19) 0.075(14) -0.037(13) 0.013(12) -0.017(14)
C64 0.083(14) 0.15(2) 0.075(14) -0.031(13) -0.009(11) -0.022(13)
C65 0.076(13) 0.133(18) 0.104(16) -0.025(14) 0.018(13) -0.023(12)
C66 0.072(12) 0.082(13) 0.081(13) -0.021(10) 0.014(10) -0.010(10)
C71 0.050(9) 0.053(10) 0.070(10) -0.003(8) 0.018(8) -0.003(8)
C72 0.054(10) 0.083(12) 0.067(11) -0.021(9) 0.008(8) -0.007(9)
C73 0.062(11) 0.078(13) 0.102(15) 0.023(12) -0.004(11) -0.014(9)
C74 0.089(14) 0.094(15) 0.060(12) 0.001(11) -0.011(10) -0.010(11)
C75 0.085(13) 0.076(13) 0.067(12) 0.002(10) 0.011(10) -0.012(10)
C76 0.062(9) 0.043(9) 0.068(11) -0.010(8) 0.012(9) -0.009(7)
C81 0.041(8) 0.060(10) 0.048(9) -0.008(7) 0.004(7) 0.001(7)
C82 0.065(10) 0.064(12) 0.090(13) -0.016(10) 0.023(9) 0.005(10)
C83 0.109(16) 0.054(12) 0.095(14) 0.001(10) 0.011(12) 0.007(11)
C84 0.102(17) 0.12(2) 0.074(13) 0.002(13) 0.012(11) 0.063(15)
C85 0.080(13) 0.096(16) 0.078(13) -0.007(12) 0.019(10) 0.021(13)
C86 0.063(11) 0.071(12) 0.073(11) -0.006(9) 0.011(8) 0.014(9)
C91 0.051(10) 0.093(16) 0.088(14) -0.018(12) 0.013(9) 0.002(10)
C92 0.054(10) 0.088(14) 0.106(16) -0.022(13) 0.043(10) -0.006(10)
C93 0.061(10) 0.113(16) 0.053(10) -0.002(11) 0.031(8) 0.028(11)
C94 0.063(11) 0.063(12) 0.106(15) -0.018(12) 0.040(11) 0.007(9)
C95 0.060(10) 0.099(15) 0.067(12) 0.018(11) 0.025(9) 0.030(10)
C96 0.14(2) 0.092(16) 0.057(12) -0.005(11) 0.026(13) -0.067(15)
C97 0.106(18) 0.110(19) 0.13(2) 0.071(16) 0.101(16) 0.060(15)
C98 0.13(2) 0.13(2) 0.068(15) 0.048(15) -0.022(14) -0.07(2)
C99 0.18(3) 0.059(14) 0.11(2) 0.026(13) 0.09(2) 0.023(19)
C100 0.053(12) 0.18(3) 0.12(2) 0.079(19) 0.049(14) 0.002(15)
Cl1 0.123(6) 0.61(2) 0.211(10) 0.156(13) 0.009(6) -0.041(10)
Cl2 0.141(7) 0.406(17) 0.212(10) 0.029(10) 0.025(7) 0.047(9)

loop_
_atom_type_symbol
_atom_type_description
_atom_type_scat_dispersion_real
_atom_type_scat_dispersion_imag
_atom_type_scat_source
C C 0.0033 0.0016 'International Tables Vol C Tables 4.2.6.8 and 6.1.1.4'
H H 0.0000 0.0000 'International Tables Vol C Tables 4.2.6.8 and 6.1.1.4'
N N 0.0061 0.0033 'International Tables Vol C Tables 4.2.6.8 and 6.1.1.4'
O O 0.0106 0.0060 'International Tables Vol C Tables 4.2.6.8 and 6.1.1.4'
F F 0.0171 0.0103 'International Tables Vol C Tables 4.2.6.8 and 6.1.1.4'
P P 0.1023 0.0942 'International Tables Vol C Tables 4.2.6.8 and 6.1.1.4'
Cl Cl 0.1484 0.1585 'International Tables Vol C Tables 4.2.6.8 and 6.1.1.4'
Fe Fe 0.3463 0.8444 'International Tables Vol C Tables 4.2.6.8 and 6.1.1.4'
Sb Sb -0.5866 1.5461 'International Tables Vol C Tables 4.2.6.8 and 6.1.1.4'

loop_
_geom_angle_atom_site_label_1
_geom_angle_atom_site_label_2
_geom_angle_atom_site_label_3
_geom_angle
_geom_angle_site_symmetry_1
_geom_angle_site_symmetry_3
_geom_angle_publ_flag
F3 Sb1 F6 88.3(10) . . ?
F3 Sb1 F1 178.4(9) . . ?
F6 Sb1 F1 92.6(11) . . ?
F3 Sb1 F5 90.8(8) . . ?
F6 Sb1 F5 90.0(7) . . ?
F1 Sb1 F5 90.4(8) . . ?
F3 Sb1 F4 90.3(7) . . ?
F6 Sb1 F4 89.7(7) . . ?
F1 Sb1 F4 88.4(8) . . ?
F5 Sb1 F4 178.8(8) . . ?
F3 Sb1 F2 90.1(9) . . ?
F6 Sb1 F2 178.4(10) . . ?
F1 Sb1 F2 89.0(10) . . ?
F5 Sb1 F2 89.9(7) . . ?
F4 Sb1 F2 90.3(7) . . ?
N1 Fe1 C95 130.7(7) . . ?
N1 Fe1 C94 94.7(6) . . ?
C95 Fe1 C94 39.9(6) . . ?
N1 Fe1 C92 123.1(7) . . ?
C95 Fe1 C92 64.9(7) . . ?
C94 Fe1 C92 66.3(7) . . ?
N1 Fe1 C93 91.7(6) . . ?
C95 Fe1 C93 65.6(6) . . ?
C94 Fe1 C93 39.5(6) . . ?
C92 Fe1 C93 39.2(6) . . ?
N1 Fe1 C91 157.3(6) . . ?
C95 Fe1 C91 39.3(6) . . ?
C94 Fe1 C91 66.9(6) . . ?
C92 Fe1 C91 38.4(6) . . ?
C93 Fe1 C91 65.6(6) . . ?
N1 Fe1 P2 95.0(4) . . ?
C95 Fe1 P2 134.2(6) . . ?
C94 Fe1 P2 156.8(5) . . ?
C92 Fe1 P2 90.8(5) . . ?
C93 Fe1 P2 119.1(6) . . ?
C91 Fe1 P2 97.8(5) . . ?
N1 Fe1 P1 86.3(3) . . ?
C95 Fe1 P1 96.4(5) . . ?
C94 Fe1 P1 114.6(6) . . ?
C92 Fe1 P1 150.6(6) . . ?
C93 Fe1 P1 153.9(6) . . ?
C91 Fe1 P1 113.0(6) . . ?
P2 Fe1 P1 86.96(16) . . ?
N2 Fe2 C97 139.4(11) . . ?
N2 Fe2 C98 151.8(12) . . ?
C97 Fe2 C98 38.4(8) . . ?
N2 Fe2 C99 116.3(11) . . ?
C97 Fe2 C99 63.6(8) . . ?
C98 Fe2 C99 36.3(9) . . ?
N2 Fe2 C96 101.3(9) . . ?
C97 Fe2 C96 39.7(8) . . ?
C98 Fe2 C96 63.9(7) . . ?
C99 Fe2 C96 63.6(8) . . ?
N2 Fe2 C100 90.8(7) . . ?
C97 Fe2 C100 65.3(8) . . ?
C98 Fe2 C100 62.3(9) . . ?
C99 Fe2 C100 37.1(8) . . ?
C96 Fe2 C100 39.1(8) . . ?
N2 Fe2 P3 87.4(3) . . ?
C97 Fe2 P3 95.6(6) . . ?
C98 Fe2 P3 119.6(13) . . ?
C99 Fe2 P3 155.8(10) . . ?
C96 Fe2 P3 109.1(8) . . ?
C100 Fe2 P3 146.8(12) . . ?
N2 Fe2 P4 92.8(3) . . ?
C97 Fe2 P4 127.8(11) . . ?
C98 Fe2 P4 96.7(7) . . ?
C99 Fe2 P4 96.5(8) . . ?
C96 Fe2 P4 159.1(5) . . ?
C100 Fe2 P4 126.5(12) . . ?
P3 Fe2 P4 86.66(15) . . ?
C11 P1 C21 99.4(6) . . ?
C11 P1 C5 104.5(7) . . ?
C21 P1 C5 105.3(7) . . ?
C11 P1 Fe1 117.2(5) . . ?
C21 P1 Fe1 123.0(5) . . ?
C5 P1 Fe1 105.7(5) . . ?
C31 P2 C41 101.6(8) . . ?
C31 P2 C6 105.5(7) . . ?
C41 P2 C6 103.5(7) . . ?
C31 P2 Fe1 115.1(5) . . ?
C41 P2 Fe1 118.6(6) . . ?
C6 P2 Fe1 111.2(5) . . ?
C51 P3 C3 105.2(6) . . ?
C51 P3 C61 102.1(6) . . ?
C3 P3 C61 102.7(7) . . ?
C51 P3 Fe2 119.0(5) . . ?
C3 P3 Fe2 107.8(4) . . ?
C61 P3 Fe2 118.3(5) . . ?
C81 P4 C71 102.9(6) . . ?
C81 P4 C4 103.1(7) . . ?
C71 P4 C4 104.7(7) . . ?
C81 P4 Fe2 118.6(5) . . ?
C71 P4 Fe2 115.1(5) . . ?
C4 P4 Fe2 110.8(5) . . ?
C2 N3 C1 123.3(13) . . ?
C1 N1 Fe1 168.7(12) . . ?
C2 N2 Fe2 173.8(12) . . ?
C6 C5 P1 110.1(10) . . ?
Cl1 C01 Cl2 122.2(9) . . ?
C5 C6 P2 109.4(10) . . ?
C4 C3 P3 111.5(9) . . ?
C3 C4 P4 109.9(9) . . ?
N1 C1 N3 171.3(15) . . ?
N2 C2 N3 171.6(15) . . ?
C16 C11 C12 116.0(14) . . ?
C16 C11 P1 123.8(12) . . ?
C12 C11 P1 120.1(13) . . ?
C13 C12 C11 119.0(17) . . ?
C14 C13 C12 122.9(19) . . ?
C13 C14 C15 118.7(18) . . ?
C16 C15 C14 119.6(19) . . ?
C11 C16 C15 123.6(17) . . ?
C26 C21 C22 116.7(14) . . ?
C26 C21 P1 119.8(12) . . ?
C22 C21 P1 123.5(13) . . ?
C21 C22 C23 120.2(17) . . ?
C24 C23 C22 120.8(19) . . ?
C23 C24 C25 117.9(17) . . ?
C24 C25 C26 121.6(17) . . ?
C21 C26 C25 122.6(16) . . ?
C32 C31 C36 117.5(15) . . ?
C32 C31 P2 122.9(14) . . ?
C36 C31 P2 119.0(14) . . ?
C33 C32 C31 121.1(19) . . ?
C34 C33 C32 122(2) . . ?
C33 C34 C35 118(2) . . ?
C34 C35 C36 122(2) . . ?
C31 C36 C35 119.0(18) . . ?
C46 C41 C42 118.5(15) . . ?
C46 C41 P2 120.3(13) . . ?
C42 C41 P2 121.2(14) . . ?
C43 C42 C41 119.9(19) . . ?
C44 C43 C42 121.0(19) . . ?
C43 C44 C45 119.2(19) . . ?
C44 C45 C46 121.8(19) . . ?
C41 C46 C45 119.4(18) . . ?
C56 C51 C52 118.6(14) . . ?
C56 C51 P3 123.1(12) . . ?
C52 C51 P3 118.1(12) . . ?
C51 C52 C53 118.6(17) . . ?
C54 C53 C52 122.3(19) . . ?
C55 C54 C53 117.7(19) . . ?
C54 C55 C56 121.6(19) . . ?
C51 C56 C55 121.1(17) . . ?
C66 C61 C62 117.4(14) . . ?
C66 C61 P3 121.9(12) . . ?
C62 C61 P3 120.6(12) . . ?
C63 C62 C61 122.6(17) . . ?
C62 C63 C64 117.7(19) . . ?
C65 C64 C63 121.9(17) . . ?
C64 C65 C66 118.7(18) . . ?
C61 C66 C65 121.7(17) . . ?
C76 C71 C72 119.4(14) . . ?
C76 C71 P4 119.2(11) . . ?
C72 C71 P4 121.3(12) . . ?
C71 C72 C73 117.7(15) . . ?
C74 C73 C72 123.0(17) . . ?
C73 C74 C75 119.0(16) . . ?
C74 C75 C76 119.8(16) . . ?
C71 C76 C75 121.0(15) . . ?
C82 C81 C86 118.7(14) . . ?
C82 C81 P4 121.4(11) . . ?
C86 C81 P4 119.8(12) . . ?
C83 C82 C81 121.4(15) . . ?
C84 C83 C82 119.1(18) . . ?
C85 C84 C83 121.1(18) . . ?
C84 C85 C86 120.6(18) . . ?
C85 C86 C81 119.0(16) . . ?
C92 C91 C95 106.9(16) . . ?
C92 C91 Fe1 70.4(9) . . ?
C95 C91 Fe1 69.1(9) . . ?
C91 C92 C93 109.6(17) . . ?
C91 C92 Fe1 71.2(10) . . ?
C93 C92 Fe1 70.4(8) . . ?
C92 C93 C94 108.2(15) . . ?
C92 C93 Fe1 70.3(9) . . ?
C94 C93 Fe1 69.9(8) . . ?
C93 C94 C95 105.7(15) . . ?
C93 C94 Fe1 70.6(9) . . ?
C95 C94 Fe1 69.5(9) . . ?
C91 C95 C94 109.7(15) . . ?
C91 C95 Fe1 71.6(9) . . ?
C94 C95 Fe1 70.6(9) . . ?
C97 C96 C100 106.0(18) . . ?
C97 C96 Fe2 68.7(10) . . ?
C100 C96 Fe2 71.2(11) . . ?
C98 C97 C96 106.0(19) . . ?
C98 C97 Fe2 72.1(12) . . ?
C96 C97 Fe2 71.7(10) . . ?
C99 C98 C97 110(2) . . ?
C99 C98 Fe2 71.9(13) . . ?
C97 C98 Fe2 69.5(11) . . ?
C98 C99 C100 111(2) . . ?
C98 C99 Fe2 71.8(13) . . ?
C100 C99 Fe2 72.4(13) . . ?
C99 C100 C96 106.8(19) . . ?
C99 C100 Fe2 70.5(11) . . ?
C96 C100 Fe2 69.7(10) . . ?

loop_
_geom_bond_atom_site_label_1
_geom_bond_atom_site_label_2
_geom_bond_distance
_geom_bond_site_symmetry_2
_geom_bond_publ_flag
Sb1 F3 1.754(15) . ?
Sb1 F6 1.779(14) . ?
Sb1 F1 1.836(14) . ?
Sb1 F5 1.842(12) . ?
Sb1 F4 1.845(11) . ?
Sb1 F2 1.860(14) . ?
Fe1 N1 1.942(12) . ?
Fe1 C95 2.067(15) . ?
Fe1 C94 2.082(15) . ?
Fe1 C92 2.090(15) . ?
Fe1 C93 2.091(14) . ?
Fe1 C91 2.100(15) . ?
Fe1 P2 2.187(5) . ?
Fe1 P1 2.218(4) . ?
Fe2 N2 1.945(13) . ?
Fe2 C97 2.045(17) . ?
Fe2 C98 2.077(18) . ?
Fe2 C99 2.08(2) . ?
Fe2 C96 2.083(17) . ?
Fe2 C100 2.102(17) . ?
Fe2 P3 2.206(4) . ?
Fe2 P4 2.213(4) . ?
P1 C11 1.800(15) . ?
P1 C21 1.817(15) . ?
P1 C5 1.873(14) . ?
P2 C31 1.826(15) . ?
P2 C41 1.845(14) . ?
P2 C6 1.862(14) . ?
P3 C51 1.835(14) . ?
P3 C3 1.840(13) . ?
P3 C61 1.841(14) . ?
P4 C81 1.828(14) . ?
P4 C71 1.842(15) . ?
P4 C4 1.860(13) . ?
N3 C2 1.299(19) . ?
N3 C1 1.302(19) . ?
N1 C1 1.157(17) . ?
N2 C2 1.136(17) . ?
O1 C02 1.422(5) . ?
O2 C03 1.417(5) . ?
C5 C6 1.527(19) . ?
C01 Cl1 1.776(5) . ?
C01 Cl2 1.777(5) . ?
C3 C4 1.526(18) . ?
C11 C16 1.37(2) . ?
C11 C12 1.44(2) . ?
C12 C13 1.39(2) . ?
C13 C14 1.34(3) . ?
C14 C15 1.39(3) . ?
C15 C16 1.37(2) . ?
C21 C26 1.369(19) . ?
C21 C22 1.39(2) . ?
C22 C23 1.45(2) . ?
C23 C24 1.35(2) . ?
C24 C25 1.38(2) . ?
C25 C26 1.38(2) . ?
C31 C32 1.39(2) . ?
C31 C36 1.40(2) . ?
C32 C33 1.37(2) . ?
C33 C34 1.35(3) . ?
C34 C35 1.36(3) . ?
C35 C36 1.41(2) . ?
C41 C46 1.38(2) . ?
C41 C42 1.39(2) . ?
C42 C43 1.39(2) . ?
C43 C44 1.34(3) . ?
C44 C45 1.35(2) . ?
C45 C46 1.38(2) . ?
C51 C56 1.362(18) . ?
C51 C52 1.39(2) . ?
C52 C53 1.40(2) . ?
C53 C54 1.38(3) . ?
C54 C55 1.34(2) . ?
C55 C56 1.40(2) . ?
C61 C66 1.365(19) . ?
C61 C62 1.39(2) . ?
C62 C63 1.37(2) . ?
C63 C64 1.38(2) . ?
C64 C65 1.37(2) . ?
C65 C66 1.39(2) . ?
C71 C76 1.387(18) . ?
C71 C72 1.393(19) . ?
C72 C73 1.40(2) . ?
C73 C74 1.36(2) . ?
C74 C75 1.38(2) . ?
C75 C76 1.388(19) . ?
C81 C82 1.386(19) . ?
C81 C86 1.395(19) . ?
C82 C83 1.38(2) . ?
C83 C84 1.37(2) . ?
C84 C85 1.36(2) . ?
C85 C86 1.40(2) . ?
C91 C92 1.38(2) . ?
C91 C95 1.40(2) . ?
C92 C93 1.40(2) . ?
C93 C94 1.41(2) . ?
C94 C95 1.42(2) . ?
C96 C97 1.40(3) . ?
C96 C100 1.40(3) . ?
C97 C98 1.36(3) . ?
C98 C99 1.29(3) . ?
C99 C100 1.33(3) . ?
